data_4331990
loop_
_publ_author_name
'L\'opez-Torres, Elena'
'Mendiola, M. Antonia'
'Pastor, C\'esar J.'

_publ_section_title
;
 Crystal Structures of Triazine-3-thione Derivatives by Reaction with
 Copper and Cobalt Salts
;
_journal_issue 7
_journal_name_full 'Inorganic Chemistry'
_journal_page_first 3103
_journal_page_last 3112
_journal_paper_doi 10.1021/ic052009d
_journal_volume 45
_journal_year 2006
_chemical_formula_sum 'C30 H20 N6 S2'
_chemical_formula_weight 528.64
_chemical_name_systematic
; 
 ? 
;
_space_group_IT_number 2
_symmetry_cell_setting triclinic
_symmetry_space_group_name_Hall '-P 1'
_symmetry_space_group_name_H-M 'P -1'
_atom_sites_solution_hydrogens geom
_atom_sites_solution_primary direct
_atom_sites_solution_secondary difmap
_audit_creation_method SHELXL-97
_cell_angle_alpha 95.7120(10)
_cell_angle_beta 93.817(2)
_cell_angle_gamma 101.781(2)
_cell_formula_units_Z 2
_cell_length_a 5.85400(10)
_cell_length_b 11.5205(3)
_cell_length_c 19.5150(4)
_cell_measurement_temperature 100(2)
_cell_volume 1276.88(5)
_computing_cell_refinement 'Bruker SMART'
_computing_data_collection 'Bruker SMART'
_computing_data_reduction 'Bruker SAINT'
_computing_molecular_graphics 'Bruker SHELXTL'
_computing_publication_material 'Bruker SHELXTL'
_computing_structure_refinement 'SHELXL-97 (Sheldrick, 1997)'
_computing_structure_solution 'SHELXS-97 (Sheldrick, 1990)'
_diffrn_ambient_temperature 100(2)
_diffrn_measured_fraction_theta_full 0.902
_diffrn_measured_fraction_theta_max 0.902
_diffrn_measurement_device_type 'CCD area detector'
_diffrn_measurement_method 'phi and omega scans'
_diffrn_radiation_monochromator graphite
_diffrn_radiation_source 'fine-focus sealed tube'
_diffrn_radiation_type CuK\a
_diffrn_radiation_wavelength 1.54178
_diffrn_reflns_av_R_equivalents 0.0359
_diffrn_reflns_av_sigmaI/netI 0.0477
_diffrn_reflns_limit_h_max 6
_diffrn_reflns_limit_h_min -5
_diffrn_reflns_limit_k_max 13
_diffrn_reflns_limit_k_min -13
_diffrn_reflns_limit_l_max 22
_diffrn_reflns_limit_l_min -23
_diffrn_reflns_number 7909
_diffrn_reflns_theta_full 66.99
_diffrn_reflns_theta_max 66.99
_diffrn_reflns_theta_min 2.28
_exptl_absorpt_coefficient_mu 2.144
_exptl_absorpt_correction_T_max 0.918
_exptl_absorpt_correction_T_min 0.902
_exptl_absorpt_correction_type multi-scan
_exptl_absorpt_process_details 'SADABS (Sheldrick, 2001)'
_exptl_crystal_colour colorle
_exptl_crystal_density_diffrn 1.375
_exptl_crystal_density_meas 0
_exptl_crystal_density_method 'not measured'
_exptl_crystal_description prisma
_exptl_crystal_F_000 548
_exptl_crystal_size_max 0.12
_exptl_crystal_size_mid 0.04
_exptl_crystal_size_min 0.04
_refine_diff_density_max 1.067
_refine_diff_density_min -0.327
_refine_diff_density_rms 0.119
_refine_ls_extinction_method none
_refine_ls_goodness_of_fit_ref 1.042
_refine_ls_hydrogen_treatment constr
_refine_ls_matrix_type full
_refine_ls_number_parameters 343
_refine_ls_number_reflns 4091
_refine_ls_number_restraints 0
_refine_ls_restrained_S_all 1.042
_refine_ls_R_factor_all 0.0748
_refine_ls_R_factor_gt 0.0626
_refine_ls_shift/su_max 0.000
_refine_ls_shift/su_mean 0.000
_refine_ls_structure_factor_coef Fsqd
_refine_ls_weighting_details 'calc w=1/[\s^2^(Fo^2^)+(0.1354P)^2^+0.3748P] where P=(Fo^2^+2Fc^2^)/3'
_refine_ls_weighting_scheme calc
_refine_ls_wR_factor_gt 0.1716
_refine_ls_wR_factor_ref 0.1840
_reflns_number_gt 3314
_reflns_number_total 4091
_reflns_threshold_expression >2sigma(I)
_cod_data_source_file ic052009dsup1.cif
_cod_data_source_block L2_m
_cod_depositor_comments
;
The following automatic conversions were performed:

'_symmetry_cell_setting' value 'Triclinic' changed to 'triclinic'
according to /home/saulius/struct/CIF-dictionaries/cif_core.dic
dictionary named 'cif_core.dic' version 2.4.2 from 2011-04-26.

Automatic conversion script
Id: cif_fix_values 1891 2012-01-12 08:04:46Z andrius 
;
_cod_original_sg_symbol_H-M P-1
_cod_database_code 4331990

loop_
_symmetry_equiv_pos_as_xyz
'x, y, z'
'-x, -y, -z'

loop_
_atom_site_label
_atom_site_type_symbol
_atom_site_fract_x
_atom_site_fract_y
_atom_site_fract_z
_atom_site_U_iso_or_equiv
_atom_site_adp_type
_atom_site_occupancy
_atom_site_symmetry_multiplicity
_atom_site_calc_flag
_atom_site_refinement_flags
C1 C 0.1588(6) 0.5810(3) 0.17141(17) 0.0192(7) Uani 1 1 d .
C2 C 0.5611(6) 0.7240(3) 0.16290(16) 0.0193(7) Uani 1 1 d .
C3 C 0.4065(6) 0.6786(3) 0.10219(17) 0.0200(7) Uani 1 1 d .
C4 C 0.4617(6) 0.7017(3) 0.03089(16) 0.0208(7) Uani 1 1 d .
C5 C 0.6536(6) 0.6659(3) 0.00346(17) 0.0230(7) Uani 1 1 d .
H5 H 0.7518 0.6282 0.0304 0.028 Uiso 1 1 calc R
C6 C 0.6994(6) 0.6861(3) -0.06411(18) 0.0265(8) Uani 1 1 d .
H6 H 0.8260 0.6594 -0.0840 0.032 Uiso 1 1 calc R
C7 C 0.5616(6) 0.7448(3) -0.10214(17) 0.0257(8) Uani 1 1 d .
H7 H 0.5965 0.7601 -0.1477 0.031 Uiso 1 1 calc R
C8 C 0.3721(6) 0.7819(3) -0.07444(17) 0.0268(8) Uani 1 1 d .
H8 H 0.2787 0.8228 -0.1008 0.032 Uiso 1 1 calc R
C9 C 0.3198(6) 0.7589(3) -0.00822(17) 0.0227(7) Uani 1 1 d .
H9 H 0.1878 0.7821 0.0105 0.027 Uiso 1 1 calc R
C10 C 0.7859(6) 0.8124(3) 0.16500(16) 0.0198(7) Uani 1 1 d .
C11 C 0.9681(6) 0.8104(3) 0.21490(17) 0.0218(7) Uani 1 1 d .
H11 H 0.9461 0.7528 0.2468 0.026 Uiso 1 1 calc R
C12 C 1.1804(6) 0.8917(3) 0.21824(18) 0.0248(7) Uani 1 1 d .
H12 H 1.3022 0.8901 0.2526 0.030 Uiso 1 1 calc R
C13 C 1.2143(6) 0.9754(3) 0.17129(18) 0.0259(7) Uani 1 1 d .
H13 H 1.3615 1.0291 0.1724 0.031 Uiso 1 1 calc R
C14 C 1.0330(6) 0.9805(3) 0.12278(19) 0.0278(8) Uani 1 1 d .
H14 H 1.0545 1.0394 0.0917 0.033 Uiso 1 1 calc R
C15 C 0.8202(6) 0.8995(3) 0.11966(17) 0.0245(7) Uani 1 1 d .
H15 H 0.6968 0.9034 0.0864 0.029 Uiso 1 1 calc R
C16 C 0.0463(6) 0.3830(3) 0.29587(16) 0.0199(7) Uani 1 1 d .
C17 C 0.2275(6) 0.3095(3) 0.38247(17) 0.0209(7) Uani 1 1 d .
C18 C 0.3241(6) 0.2434(3) 0.33087(16) 0.0200(7) Uani 1 1 d .
C19 C 0.4688(6) 0.1541(3) 0.34306(17) 0.0224(7) Uani 1 1 d .
C20 C 0.4269(6) 0.0780(3) 0.39461(18) 0.0275(8) Uani 1 1 d .
H20 H 0.3099 0.0860 0.4252 0.033 Uiso 1 1 calc R
C21 C 0.5575(7) -0.0093(3) 0.40091(19) 0.0330(9) Uani 1 1 d .
H21 H 0.5276 -0.0617 0.4354 0.040 Uiso 1 1 calc R
C22 C 0.7307(7) -0.0204(3) 0.3572(2) 0.0323(9) Uani 1 1 d .
H22 H 0.8210 -0.0792 0.3624 0.039 Uiso 1 1 calc R
C23 C 0.7726(6) 0.0544(3) 0.30583(19) 0.0283(8) Uani 1 1 d .
H23 H 0.8902 0.0460 0.2755 0.034 Uiso 1 1 calc R
C24 C 0.6431(6) 0.1411(3) 0.29869(18) 0.0250(7) Uani 1 1 d .
H24 H 0.6725 0.1922 0.2635 0.030 Uiso 1 1 calc R
C25 C 0.2916(6) 0.3142(3) 0.45782(17) 0.0246(7) Uani 1 1 d .
C26 C 0.1192(7) 0.2871(3) 0.50244(18) 0.0327(9) Uani 1 1 d .
H26 H -0.0404 0.2607 0.4850 0.039 Uiso 1 1 calc R
C27 C 0.1829(8) 0.2990(4) 0.5733(2) 0.0424(10) Uani 1 1 d .
H27 H 0.0653 0.2815 0.6043 0.051 Uiso 1 1 calc R
C28 C 0.4138(8) 0.3359(4) 0.5989(2) 0.0425(11) Uani 1 1 d .
H28 H 0.4550 0.3421 0.6473 0.051 Uiso 1 1 calc R
C29 C 0.5855(7) 0.3637(3) 0.5547(2) 0.0368(10) Uani 1 1 d .
H29 H 0.7444 0.3914 0.5726 0.044 Uiso 1 1 calc R
C30 C 0.5254(7) 0.3511(3) 0.48334(18) 0.0287(8) Uani 1 1 d .
H30 H 0.6438 0.3676 0.4525 0.034 Uiso 1 1 calc R
N1 N 0.3055(5) 0.6090(2) 0.22820(14) 0.0223(6) Uani 1 1 d .
N2 N 0.5090(5) 0.6855(2) 0.22323(14) 0.0216(6) Uani 1 1 d .
N3 N 0.1989(5) 0.6097(2) 0.10805(14) 0.0207(6) Uani 1 1 d .
N4 N 0.1455(5) 0.3313(2) 0.24578(14) 0.0235(6) Uani 1 1 d .
N5 N 0.2808(5) 0.2570(2) 0.26394(14) 0.0232(6) Uani 1 1 d .
N6 N 0.0787(5) 0.3765(2) 0.36391(14) 0.0218(6) Uani 1 1 d .
S1 S -0.12183(13) 0.48727(7) 0.17305(4) 0.0211(2) Uani 1 1 d .
S2 S -0.14738(14) 0.47810(7) 0.27587(4) 0.0221(2) Uani 1 1 d .

loop_
_atom_site_aniso_label
_atom_site_aniso_U_11
_atom_site_aniso_U_22
_atom_site_aniso_U_33
_atom_site_aniso_U_23
_atom_site_aniso_U_13
_atom_site_aniso_U_12
C1 0.0207(17) 0.0166(15) 0.0207(16) -0.0012(12) 0.0011(12) 0.0069(12)
C2 0.0220(17) 0.0191(16) 0.0181(16) -0.0008(13) 0.0007(12) 0.0092(13)
C3 0.0233(18) 0.0166(16) 0.0204(17) -0.0030(13) 0.0006(13) 0.0078(13)
C4 0.0232(17) 0.0181(16) 0.0183(16) -0.0027(13) -0.0008(12) 0.0011(12)
C5 0.0247(18) 0.0225(17) 0.0213(17) -0.0026(14) 0.0021(13) 0.0058(13)
C6 0.0266(19) 0.0277(18) 0.0228(18) -0.0060(14) 0.0057(14) 0.0032(14)
C7 0.034(2) 0.0249(18) 0.0149(16) -0.0019(13) 0.0020(13) 0.0000(14)
C8 0.033(2) 0.0276(18) 0.0190(17) 0.0022(14) -0.0033(14) 0.0074(14)
C9 0.0232(18) 0.0233(17) 0.0203(17) -0.0026(13) -0.0005(13) 0.0051(13)
C10 0.0234(17) 0.0184(16) 0.0174(16) -0.0037(13) 0.0007(12) 0.0069(13)
C11 0.0253(18) 0.0211(17) 0.0190(16) -0.0025(13) 0.0011(13) 0.0077(13)
C12 0.0245(18) 0.0251(17) 0.0232(17) -0.0090(14) -0.0024(13) 0.0090(13)
C13 0.0231(18) 0.0232(17) 0.0296(19) -0.0046(14) 0.0039(14) 0.0038(13)
C14 0.032(2) 0.0235(18) 0.0266(19) 0.0006(14) 0.0017(14) 0.0034(14)
C15 0.0276(19) 0.0235(17) 0.0208(17) -0.0022(14) -0.0015(13) 0.0055(14)
C16 0.0209(17) 0.0157(15) 0.0222(17) 0.0022(13) 0.0009(12) 0.0022(12)
C17 0.0204(17) 0.0182(16) 0.0232(17) -0.0002(13) 0.0021(13) 0.0035(12)
C18 0.0214(17) 0.0190(16) 0.0180(16) -0.0020(13) 0.0014(12) 0.0026(12)
C19 0.0228(18) 0.0213(17) 0.0214(17) -0.0045(13) -0.0043(13) 0.0058(13)
C20 0.035(2) 0.0291(19) 0.0198(17) -0.0012(14) 0.0016(14) 0.0129(15)
C21 0.048(2) 0.0284(19) 0.026(2) 0.0017(15) -0.0009(16) 0.0182(17)
C22 0.034(2) 0.0287(19) 0.035(2) -0.0073(16) -0.0051(15) 0.0161(16)
C23 0.0233(19) 0.0262(18) 0.0314(19) -0.0136(15) -0.0007(14) 0.0054(14)
C24 0.0266(19) 0.0223(17) 0.0232(18) -0.0065(14) -0.0007(13) 0.0038(14)
C25 0.034(2) 0.0225(17) 0.0195(17) -0.0025(13) 0.0005(14) 0.0146(14)
C26 0.041(2) 0.040(2) 0.0220(19) 0.0012(16) 0.0045(15) 0.0202(17)
C27 0.055(3) 0.062(3) 0.021(2) 0.0051(18) 0.0085(17) 0.036(2)
C28 0.068(3) 0.049(2) 0.0192(19) -0.0068(17) -0.0041(18) 0.040(2)
C29 0.050(3) 0.032(2) 0.028(2) -0.0134(16) -0.0143(17) 0.0230(18)
C30 0.035(2) 0.0265(18) 0.0237(19) -0.0045(15) -0.0028(14) 0.0107(15)
N1 0.0210(15) 0.0236(15) 0.0222(15) 0.0006(12) 0.0004(11) 0.0060(11)
N2 0.0214(15) 0.0225(14) 0.0209(14) -0.0001(11) -0.0006(11) 0.0067(11)
N3 0.0253(15) 0.0195(14) 0.0178(14) 0.0002(11) 0.0005(11) 0.0071(11)
N4 0.0292(16) 0.0238(15) 0.0190(14) 0.0002(11) 0.0035(11) 0.0096(12)
N5 0.0293(16) 0.0211(14) 0.0204(15) 0.0008(11) 0.0037(11) 0.0083(11)
N6 0.0239(15) 0.0209(14) 0.0194(14) -0.0032(11) 0.0017(11) 0.0046(11)
S1 0.0217(5) 0.0208(4) 0.0199(4) 0.0008(3) -0.0010(3) 0.0040(3)
S2 0.0244(5) 0.0224(4) 0.0208(4) 0.0011(3) 0.0034(3) 0.0083(3)

loop_
_atom_type_symbol
_atom_type_description
_atom_type_scat_dispersion_real
_atom_type_scat_dispersion_imag
_atom_type_scat_source
C C 0.0181 0.0091 'International Tables Vol C Tables 4.2.6.8 and 6.1.1.4'
H H 0.0000 0.0000 'International Tables Vol C Tables 4.2.6.8 and 6.1.1.4'
N N 0.0311 0.0180 'International Tables Vol C Tables 4.2.6.8 and 6.1.1.4'
S S 0.3331 0.5567 'International Tables Vol C Tables 4.2.6.8 and 6.1.1.4'

loop_
_geom_angle_atom_site_label_1
_geom_angle_atom_site_label_2
_geom_angle_atom_site_label_3
_geom_angle
N1 C1 N3 127.5(3)
N1 C1 S1 120.3(2)
N3 C1 S1 112.0(2)
N2 C2 C3 119.8(3)
N2 C2 C10 115.2(3)
C3 C2 C10 124.9(3)
N3 C3 C2 119.3(3)
N3 C3 C4 116.3(3)
C2 C3 C4 124.5(3)
C5 C4 C9 120.5(3)
C5 C4 C3 120.0(3)
C9 C4 C3 119.5(3)
C4 C5 C6 119.1(3)
C4 C5 H5 120.5
C6 C5 H5 120.5
C7 C6 C5 120.3(3)
C7 C6 H6 119.9
C5 C6 H6 119.9
C6 C7 C8 120.6(3)
C6 C7 H7 119.7
C8 C7 H7 119.7
C9 C8 C7 119.8(3)
C9 C8 H8 120.1
C7 C8 H8 120.1
C8 C9 C4 119.7(3)
C8 C9 H9 120.2
C4 C9 H9 120.2
C15 C10 C11 118.7(3)
C15 C10 C2 122.1(3)
C11 C10 C2 119.2(3)
C12 C11 C10 120.7(3)
C12 C11 H11 119.6
C10 C11 H11 119.6
C11 C12 C13 119.9(3)
C11 C12 H12 120.1
C13 C12 H12 120.1
C14 C13 C12 119.9(3)
C14 C13 H13 120.0
C12 C13 H13 120.0
C15 C14 C13 120.1(3)
C15 C14 H14 119.9
C13 C14 H14 119.9
C14 C15 C10 120.6(3)
C14 C15 H15 119.7
C10 C15 H15 119.7
N4 C16 N6 127.5(3)
N4 C16 S2 119.9(2)
N6 C16 S2 112.6(2)
N6 C17 C18 119.7(3)
N6 C17 C25 116.5(3)
C18 C17 C25 123.7(3)
N5 C18 C17 119.6(3)
N5 C18 C19 114.5(3)
C17 C18 C19 125.9(3)
C20 C19 C24 119.2(3)
C20 C19 C18 122.0(3)
C24 C19 C18 118.6(3)
C21 C20 C19 119.7(3)
C21 C20 H20 120.1
C19 C20 H20 120.1
C22 C21 C20 120.5(4)
C22 C21 H21 119.8
C20 C21 H21 119.8
C21 C22 C23 120.1(3)
C21 C22 H22 119.9
C23 C22 H22 119.9
C24 C23 C22 120.1(3)
C24 C23 H23 120.0
C22 C23 H23 120.0
C23 C24 C19 120.4(3)
C23 C24 H24 119.8
C19 C24 H24 119.8
C26 C25 C30 120.4(3)
C26 C25 C17 120.3(3)
C30 C25 C17 119.3(3)
C25 C26 C27 119.1(4)
C25 C26 H26 120.4
C27 C26 H26 120.4
C28 C27 C26 120.8(4)
C28 C27 H27 119.6
C26 C27 H27 119.6
C27 C28 C29 120.2(4)
C27 C28 H28 119.9
C29 C28 H28 119.9
C28 C29 C30 119.9(4)
C28 C29 H29 120.1
C30 C29 H29 120.1
C25 C30 C29 119.6(4)
C25 C30 H30 120.2
C29 C30 H30 120.2
C1 N1 N2 116.3(3)
C2 N2 N1 120.5(3)
C3 N3 C1 115.9(3)
C16 N4 N5 116.8(3)
N4 N5 C18 120.4(3)
C17 N6 C16 115.6(3)
C1 S1 S2 102.66(11)
C16 S2 S1 102.69(11)

loop_
_geom_bond_atom_site_label_1
_geom_bond_atom_site_label_2
_geom_bond_distance
C1 N1 1.326(4)
C1 N3 1.335(4)
C1 S1 1.776(3)
C2 N2 1.331(4)
C2 C3 1.427(4)
C2 C10 1.486(4)
C3 N3 1.328(4)
C3 C4 1.487(4)
C4 C5 1.394(5)
C4 C9 1.395(5)
C5 C6 1.396(5)
C5 H5 0.9500
C6 C7 1.379(5)
C6 H6 0.9500
C7 C8 1.390(5)
C7 H7 0.9500
C8 C9 1.386(5)
C8 H8 0.9500
C9 H9 0.9500
C10 C15 1.395(5)
C10 C11 1.401(5)
C11 C12 1.388(5)
C11 H11 0.9500
C12 C13 1.390(5)
C12 H12 0.9500
C13 C14 1.389(5)
C13 H13 0.9500
C14 C15 1.389(5)
C14 H14 0.9500
C15 H15 0.9500
C16 N4 1.322(4)
C16 N6 1.340(4)
C16 S2 1.781(3)
C17 N6 1.331(4)
C17 C18 1.419(5)
C17 C25 1.486(5)
C18 N5 1.345(4)
C18 C19 1.487(4)
C19 C20 1.400(5)
C19 C24 1.403(5)
C20 C21 1.392(5)
C20 H20 0.9500
C21 C22 1.385(5)
C21 H21 0.9500
C22 C23 1.387(5)
C22 H22 0.9500
C23 C24 1.384(5)
C23 H23 0.9500
C24 H24 0.9500
C25 C26 1.385(5)
C25 C30 1.390(5)
C26 C27 1.394(5)
C26 H26 0.9500
C27 C28 1.375(6)
C27 H27 0.9500
C28 C29 1.378(6)
C28 H28 0.9500
C29 C30 1.399(5)
C29 H29 0.9500
C30 H30 0.9500
N1 N2 1.345(4)
N4 N5 1.336(4)
S1 S2 2.0335(11)

loop_
_geom_torsion_atom_site_label_1
_geom_torsion_atom_site_label_2
_geom_torsion_atom_site_label_3
_geom_torsion_atom_site_label_4
_geom_torsion
N2 C2 C3 N3 8.2(4)
C10 C2 C3 N3 -172.8(3)
N2 C2 C3 C4 -171.0(3)
C10 C2 C3 C4 8.0(5)
N3 C3 C4 C5 -119.1(3)
C2 C3 C4 C5 60.2(4)
N3 C3 C4 C9 60.7(4)
C2 C3 C4 C9 -120.1(3)
C9 C4 C5 C6 -1.1(5)
C3 C4 C5 C6 178.6(3)
C4 C5 C6 C7 2.4(5)
C5 C6 C7 C8 -1.6(5)
C6 C7 C8 C9 -0.5(5)
C7 C8 C9 C4 1.8(5)
C5 C4 C9 C8 -1.0(5)
C3 C4 C9 C8 179.3(3)
N2 C2 C10 C15 -150.3(3)
C3 C2 C10 C15 30.7(5)
N2 C2 C10 C11 28.3(4)
C3 C2 C10 C11 -150.7(3)
C15 C10 C11 C12 -1.4(5)
C2 C10 C11 C12 179.9(3)
C10 C11 C12 C13 -0.6(5)
C11 C12 C13 C14 2.4(5)
C12 C13 C14 C15 -2.1(5)
C13 C14 C15 C10 0.0(5)
C11 C10 C15 C14 1.7(5)
C2 C10 C15 C14 -179.7(3)
N6 C17 C18 N5 5.8(5)
C25 C17 C18 N5 -170.9(3)
N6 C17 C18 C19 -172.2(3)
C25 C17 C18 C19 11.0(5)
N5 C18 C19 C20 -142.2(3)
C17 C18 C19 C20 36.0(5)
N5 C18 C19 C24 33.9(4)
C17 C18 C19 C24 -148.0(3)
C24 C19 C20 C21 -0.3(5)
C18 C19 C20 C21 175.8(3)
C19 C20 C21 C22 0.9(6)
C20 C21 C22 C23 -1.2(6)
C21 C22 C23 C24 0.7(5)
C22 C23 C24 C19 -0.1(5)
C20 C19 C24 C23 -0.1(5)
C18 C19 C24 C23 -176.3(3)
N6 C17 C25 C26 56.3(4)
C18 C17 C25 C26 -126.8(4)
N6 C17 C25 C30 -120.9(3)
C18 C17 C25 C30 55.9(5)
C30 C25 C26 C27 1.0(5)
C17 C25 C26 C27 -176.2(3)
C25 C26 C27 C28 -0.7(6)
C26 C27 C28 C29 1.2(6)
C27 C28 C29 C30 -1.9(6)
C26 C25 C30 C29 -1.6(5)
C17 C25 C30 C29 175.6(3)
C28 C29 C30 C25 2.1(5)
N3 C1 N1 N2 7.7(5)
S1 C1 N1 N2 -176.5(2)
C3 C2 N2 N1 -3.6(4)
C10 C2 N2 N1 177.3(3)
C1 N1 N2 C2 -3.8(4)
C2 C3 N3 C1 -4.8(4)
C4 C3 N3 C1 174.5(3)
N1 C1 N3 C3 -3.2(5)
S1 C1 N3 C3 -179.2(2)
N6 C16 N4 N5 5.3(5)
S2 C16 N4 N5 -177.2(2)
C16 N4 N5 C18 -4.4(5)
C17 C18 N5 N4 -0.8(5)
C19 C18 N5 N4 177.5(3)
C18 C17 N6 C16 -5.1(4)
C25 C17 N6 C16 171.8(3)
N4 C16 N6 C17 -0.4(5)
S2 C16 N6 C17 -178.1(2)
N1 C1 S1 S2 10.8(3)
N3 C1 S1 S2 -172.8(2)
N4 C16 S2 S1 -5.7(3)
N6 C16 S2 S1 172.2(2)
C1 S1 S2 C16 -73.58(15)
